data_4020036
loop_
_publ_author_name
'Peter Stanetty'
'Michael Schn\"urch'
'Kurt Mereiter'
'Marko D. Mihovilovic'

_journal_name_full 'Journal of Organic Chemistry'
_journal_page_first 567
_journal_page_last 574
_journal_paper_doi 10.1021/jo0484326
_journal_volume 70
_journal_year 2005
_chemical_formula_moiety 'C14 H16 N2 O2 S'
_chemical_formula_sum 'C14 H16 N2 O2 S'
_chemical_formula_weight 276.35
_chemical_name_systematic
;
2,3-Dihydro-2-phenylimino-thiazole-3-carboxylic acid 1,1-dimethylethylester
;
_space_group_IT_number 14
_symmetry_cell_setting monoclinic
_symmetry_space_group_name_Hall '-P 2ybc'
_symmetry_space_group_name_H-M 'P 1 21/c 1'
_atom_sites_solution_hydrogens geom
_atom_sites_solution_primary direct
_atom_sites_solution_secondary difmap
_cell_angle_alpha 90.00
_cell_angle_beta 91.797(2)
_cell_angle_gamma 90.00
_cell_formula_units_Z 8
_cell_length_a 9.0101(7)
_cell_length_b 10.5938(8)
_cell_length_c 30.086(2)
_cell_measurement_reflns_used 2986
_cell_measurement_temperature 173(2)
_cell_measurement_theta_max 23.8
_cell_measurement_theta_min 2.3
_cell_volume 2870.4(4)
_diffrn_ambient_temperature 173(2)
_diffrn_measurement_device_type 'CCD area detector'
_diffrn_measurement_method 'phi and omega scans'
_diffrn_radiation_monochromator graphite
_diffrn_radiation_source 'normal-focus sealed tube'
_diffrn_radiation_type MoK\a
_diffrn_radiation_wavelength 0.71073
_diffrn_reflns_av_R_equivalents 0.0401
_diffrn_reflns_av_sigmaI/netI 0.0441
_diffrn_reflns_limit_h_max 10
_diffrn_reflns_limit_h_min -10
_diffrn_reflns_limit_k_max 12
_diffrn_reflns_limit_k_min -8
_diffrn_reflns_limit_l_max 34
_diffrn_reflns_limit_l_min -35
_diffrn_reflns_number 15255
_diffrn_reflns_theta_max 24.99
_diffrn_reflns_theta_min 2.35
_diffrn_standards_decay_% 0
_exptl_absorpt_coefficient_mu 0.225
_exptl_absorpt_correction_T_max 1.00
_exptl_absorpt_correction_T_min 0.82
_exptl_absorpt_correction_type multi-scan
_exptl_absorpt_process_details 'program SADABS'
_exptl_crystal_colour colorless
_exptl_crystal_density_diffrn 1.279
_exptl_crystal_density_meas 0
_exptl_crystal_density_method 'not measured'
_exptl_crystal_description irregular
_exptl_crystal_F_000 1168
_exptl_crystal_size_max 0.80
_exptl_crystal_size_mid 0.40
_exptl_crystal_size_min 0.30
_refine_ls_extinction_coef ?
_refine_ls_extinction_method none
_refine_ls_goodness_of_fit_ref 1.062
_refine_ls_hydrogen_treatment mixed
_refine_ls_matrix_type full
_refine_ls_number_parameters 349
_refine_ls_number_reflns 5031
_refine_ls_number_restraints 0
_refine_ls_restrained_S_all 1.062
_refine_ls_R_factor_all 0.0684
_refine_ls_R_factor_gt 0.0500
_refine_ls_shift/su_max 0.001
_refine_ls_shift/su_mean 0.000
_refine_ls_structure_factor_coef Fsqd
_refine_ls_weighting_details 'calc w=1/[\s^2^(Fo^2^)+(0.0537P)^2^+0.4307P] where P=(Fo^2^+2Fc^2^)/3'
_refine_ls_weighting_scheme calc
_refine_ls_wR_factor_gt 0.1050
_refine_ls_wR_factor_ref 0.1122
_reflns_number_gt 3968
_reflns_number_total 5031
_reflns_threshold_expression >2sigma(I)
_cod_depositor_comments
;
The following automatic conversions were performed:
'_symmetry_cell_setting' value 'Monoclinic' changed to 'monoclinic'
according to '/home/saulius/struct/CIF-dictionaries/cif_core.dic'
dictionary named 'cif_core.dic' version 2.4.1 from 2010-06-29.

Automatic conversion script
Id: cif_fix_enum 1527 2010-12-29 10:47:43Z saulius 
;
_cod_original_sg_symbol_H-M 'P 21/c'
_cod_database_code 4020036

loop_
_symmetry_equiv_pos_as_xyz
'x, y, z'
'-x, y+1/2, -z+1/2'
'-x, -y, -z'
'x, -y-1/2, z-1/2'

loop_
_atom_site_label
_atom_site_type_symbol
_atom_site_fract_x
_atom_site_fract_y
_atom_site_fract_z
_atom_site_U_iso_or_equiv
_atom_site_adp_type
_atom_site_occupancy
_atom_site_symmetry_multiplicity
_atom_site_calc_flag
_atom_site_refinement_flags
_atom_site_disorder_assembly
_atom_site_disorder_group
S S 0.47021(7) 0.31326(6) 0.04498(2) 0.03867(19) Uani 1 1 d . . .
O1 O 0.27773(17) 0.69715(15) 0.08041(6) 0.0363(4) Uani 1 1 d . . .
O2 O 0.51957(16) 0.75230(14) 0.07719(5) 0.0294(4) Uani 1 1 d . . .
N1 N 0.45691(19) 0.55121(17) 0.06491(6) 0.0268(4) Uani 1 1 d . . .
N2 N 0.2219(2) 0.45089(18) 0.06090(6) 0.0335(5) Uani 1 1 d . . .
C1 C 0.3611(2) 0.4466(2) 0.05809(7) 0.0274(5) Uani 1 1 d . . .
C2 C 0.6072(2) 0.5219(2) 0.05795(8) 0.0345(6) Uani 1 1 d . . .
H2 H 0.6843 0.5828 0.0606 0.041 Uiso 1 1 calc R . .
C3 C 0.6317(3) 0.4034(2) 0.04743(9) 0.0408(6) Uani 1 1 d . . .
H3 H 0.7274 0.3706 0.0418 0.049 Uiso 1 1 calc R . .
C4 C 0.1393(2) 0.3390(2) 0.05279(8) 0.0321(6) Uani 1 1 d . . .
C5 C 0.1188(3) 0.2522(3) 0.08617(10) 0.0527(8) Uani 1 1 d . . .
H5 H 0.1648 0.2647 0.1147 0.063 Uiso 1 1 calc R . .
C6 C 0.0310(4) 0.1464(3) 0.07816(11) 0.0623(9) Uani 1 1 d . . .
H6 H 0.0171 0.0867 0.1012 0.075 Uiso 1 1 calc R . .
C7 C -0.0357(3) 0.1278(3) 0.03701(11) 0.0563(9) Uani 1 1 d . . .
H7 H -0.0956 0.0552 0.0316 0.068 Uiso 1 1 calc R . .
C8 C -0.0158(3) 0.2143(3) 0.00376(11) 0.0541(8) Uani 1 1 d . . .
H8 H -0.0612 0.2012 -0.0248 0.065 Uiso 1 1 calc R . .
C9 C 0.0703(3) 0.3205(3) 0.01175(9) 0.0446(7) Uani 1 1 d . . .
H9 H 0.0820 0.3810 -0.0112 0.054 Uiso 1 1 calc R . .
C10 C 0.4055(2) 0.6732(2) 0.07498(7) 0.0259(5) Uani 1 1 d . . .
C11 C 0.4927(2) 0.8900(2) 0.08387(8) 0.0295(5) Uani 1 1 d . . .
C12 C 0.4427(3) 0.9119(2) 0.13082(8) 0.0401(6) Uani 1 1 d . . .
H12A H 0.5154 0.8751 0.1520 0.060 Uiso 1 1 calc R . .
H12B H 0.3458 0.8719 0.1346 0.060 Uiso 1 1 calc R . .
H12C H 0.4345 1.0027 0.1363 0.060 Uiso 1 1 calc R . .
C13 C 0.3833(3) 0.9389(2) 0.04886(9) 0.0397(6) Uani 1 1 d . . .
H13A H 0.4113 0.9084 0.0195 0.060 Uiso 1 1 calc R . .
H13B H 0.3842 1.0314 0.0491 0.060 Uiso 1 1 calc R . .
H13C H 0.2834 0.9087 0.0553 0.060 Uiso 1 1 calc R . .
C14 C 0.6466(3) 0.9433(2) 0.07702(9) 0.0405(6) Uani 1 1 d . . .
H14A H 0.7170 0.9053 0.0986 0.061 Uiso 1 1 calc R . .
H14B H 0.6449 1.0350 0.0812 0.061 Uiso 1 1 calc R . .
H14C H 0.6772 0.9240 0.0468 0.061 Uiso 1 1 calc R . .
S' S 1.02602(6) 0.76702(6) 0.13918(2) 0.03386(18) Uani 1 1 d . . .
O1' O 0.60020(18) 0.69706(15) 0.21324(6) 0.0388(4) Uani 1 1 d . . .
O2' O 0.61183(15) 0.51151(14) 0.17704(5) 0.0291(4) Uani 1 1 d . . .
N1' N 0.79205(18) 0.65369(16) 0.16744(6) 0.0247(4) Uani 1 1 d . . .
N2' N 0.81392(19) 0.86502(17) 0.19278(6) 0.0284(4) Uani 1 1 d . . .
C1' C 0.8637(2) 0.7724(2) 0.17136(7) 0.0241(5) Uani 1 1 d . . .
C2' C 0.8662(2) 0.5677(2) 0.14004(8) 0.0286(5) Uani 1 1 d . . .
H2' H 0.8311 0.4845 0.1344 0.034 Uiso 1 1 calc R . .
C3' C 0.9886(2) 0.6126(2) 0.12279(8) 0.0316(6) Uani 1 1 d . . .
H3' H 1.0494 0.5656 0.1036 0.038 Uiso 1 1 calc R . .
C4' C 0.8925(2) 0.9794(2) 0.19622(7) 0.0276(5) Uani 1 1 d . . .
C5' C 0.8144(3) 1.0903(2) 0.18843(8) 0.0356(6) Uani 1 1 d . . .
H5' H 0.7126 1.0864 0.1793 0.043 Uiso 1 1 calc R . .
C6' C 0.8824(3) 1.2065(2) 0.19382(9) 0.0440(7) Uani 1 1 d . . .
H6' H 0.8276 1.2818 0.1881 0.053 Uiso 1 1 calc R . .
C7' C 1.0303(3) 1.2134(2) 0.20751(9) 0.0437(7) Uani 1 1 d . . .
H7' H 1.0773 1.2930 0.2115 0.052 Uiso 1 1 calc R . .
C8' C 1.1083(3) 1.1046(3) 0.21527(9) 0.0423(7) Uani 1 1 d . . .
H8' H 1.2101 1.1091 0.2243 0.051 Uiso 1 1 calc R . .
C9' C 1.0410(3) 0.9880(2) 0.21018(8) 0.0357(6) Uani 1 1 d . . .
H9' H 1.0964 0.9133 0.2162 0.043 Uiso 1 1 calc R . .
C10' C 0.6587(2) 0.6264(2) 0.18863(7) 0.0258(5) Uani 1 1 d . . .
C11' C 0.4795(2) 0.4582(2) 0.19966(8) 0.0284(5) Uani 1 1 d . . .
C12' C 0.3421(2) 0.5345(2) 0.18741(9) 0.0420(7) Uani 1 1 d . . .
H12D H 0.3266 0.5347 0.1550 0.063 Uiso 1 1 calc R . .
H12E H 0.3551 0.6213 0.1980 0.063 Uiso 1 1 calc R . .
H12F H 0.2557 0.4967 0.2012 0.063 Uiso 1 1 calc R . .
C13' C 0.5109(3) 0.4538(2) 0.24925(8) 0.0367(6) Uani 1 1 d . . .
H13D H 0.4303 0.4089 0.2636 0.055 Uiso 1 1 calc R . .
H13E H 0.5179 0.5400 0.2609 0.055 Uiso 1 1 calc R . .
H13F H 0.6049 0.4095 0.2553 0.055 Uiso 1 1 calc R . .
C14' C 0.4688(3) 0.3270(2) 0.18028(9) 0.0423(7) Uani 1 1 d . . .
H14D H 0.4611 0.3324 0.1478 0.063 Uiso 1 1 calc R . .
H14E H 0.3806 0.2847 0.1914 0.063 Uiso 1 1 calc R . .
H14F H 0.5577 0.2788 0.1891 0.063 Uiso 1 1 calc R . .

loop_
_atom_site_aniso_label
_atom_site_aniso_U_11
_atom_site_aniso_U_22
_atom_site_aniso_U_33
_atom_site_aniso_U_23
_atom_site_aniso_U_13
_atom_site_aniso_U_12
S 0.0434(4) 0.0271(3) 0.0461(4) -0.0058(3) 0.0114(3) 0.0006(3)
O1 0.0265(9) 0.0283(9) 0.0548(11) -0.0061(8) 0.0125(8) -0.0051(7)
O2 0.0249(8) 0.0260(9) 0.0374(9) -0.0015(7) 0.0030(7) -0.0074(7)
N1 0.0253(10) 0.0259(11) 0.0296(11) -0.0029(8) 0.0049(8) -0.0030(8)
N2 0.0313(11) 0.0278(11) 0.0418(13) -0.0091(9) 0.0087(9) -0.0075(9)
C1 0.0341(13) 0.0259(13) 0.0227(12) -0.0017(9) 0.0054(10) -0.0045(10)
C2 0.0263(12) 0.0405(15) 0.0368(14) -0.0008(11) 0.0041(10) -0.0027(11)
C3 0.0346(14) 0.0401(16) 0.0482(16) -0.0028(12) 0.0100(12) 0.0075(12)
C4 0.0269(12) 0.0265(13) 0.0435(15) -0.0112(11) 0.0109(11) -0.0065(10)
C5 0.0672(19) 0.0452(18) 0.0461(17) -0.0023(13) 0.0052(14) -0.0222(15)
C6 0.078(2) 0.0423(18) 0.068(2) 0.0011(15) 0.0260(18) -0.0267(16)
C7 0.0437(16) 0.0460(18) 0.080(2) -0.0238(16) 0.0246(16) -0.0234(14)
C8 0.0452(16) 0.057(2) 0.060(2) -0.0204(15) 0.0030(14) -0.0219(14)
C9 0.0413(15) 0.0446(17) 0.0483(17) -0.0047(13) 0.0046(13) -0.0121(13)
C10 0.0280(13) 0.0275(13) 0.0225(12) 0.0000(9) 0.0053(9) -0.0050(10)
C11 0.0330(13) 0.0200(12) 0.0354(14) -0.0002(10) -0.0006(10) -0.0078(10)
C12 0.0452(15) 0.0349(15) 0.0402(15) -0.0068(11) 0.0010(12) -0.0066(12)
C13 0.0424(15) 0.0296(14) 0.0467(16) 0.0071(11) -0.0058(12) -0.0099(12)
C14 0.0365(14) 0.0356(15) 0.0493(17) 0.0038(12) -0.0016(12) -0.0133(12)
S' 0.0246(3) 0.0316(4) 0.0462(4) -0.0036(3) 0.0136(3) -0.0064(3)
O1' 0.0368(9) 0.0230(9) 0.0580(12) -0.0059(8) 0.0253(8) -0.0027(7)
O2' 0.0257(8) 0.0240(9) 0.0381(10) -0.0014(7) 0.0100(7) -0.0084(7)
N1' 0.0203(9) 0.0210(10) 0.0332(11) 0.0003(8) 0.0067(8) -0.0012(8)
N2' 0.0234(10) 0.0227(10) 0.0393(12) -0.0007(9) 0.0071(8) -0.0039(8)
C1' 0.0184(11) 0.0248(12) 0.0293(12) 0.0043(10) 0.0033(9) -0.0024(9)
C2' 0.0268(12) 0.0248(12) 0.0344(14) -0.0033(10) 0.0030(10) 0.0000(10)
C3' 0.0242(12) 0.0326(14) 0.0386(14) -0.0048(11) 0.0081(10) 0.0003(10)
C4' 0.0271(12) 0.0258(13) 0.0302(13) -0.0016(10) 0.0068(10) -0.0056(10)
C5' 0.0271(12) 0.0295(14) 0.0504(16) -0.0044(11) 0.0038(11) -0.0012(11)
C6' 0.0430(15) 0.0264(14) 0.0627(19) -0.0029(12) 0.0049(13) -0.0029(12)
C7' 0.0453(16) 0.0320(15) 0.0544(18) -0.0094(12) 0.0097(13) -0.0178(13)
C8' 0.0326(14) 0.0459(17) 0.0482(17) -0.0026(13) -0.0040(12) -0.0134(13)
C9' 0.0331(13) 0.0320(14) 0.0418(15) 0.0009(11) -0.0009(11) -0.0034(11)
C10' 0.0220(11) 0.0220(12) 0.0335(13) 0.0055(10) 0.0046(10) 0.0003(10)
C11' 0.0231(11) 0.0283(13) 0.0341(13) 0.0049(10) 0.0085(10) -0.0071(10)
C12' 0.0257(13) 0.0463(17) 0.0542(18) 0.0132(13) 0.0036(12) -0.0042(12)
C13' 0.0378(14) 0.0346(14) 0.0378(15) 0.0081(11) 0.0051(11) -0.0115(11)
C14' 0.0383(14) 0.0346(15) 0.0546(18) -0.0046(12) 0.0109(12) -0.0155(12)
